data_1526901
loop_
_publ_author_name
'Virovets, A.V.'
'Naumov, N.G.'
'Naumov, D.Yu.'
'Howard, J.A.K.'
'Fedorov, V.E.'

_publ_section_title
;
 Crystal structure of Tl4 (Re6 Se8 (C N)6) * 1.5(H2 O)
;
_journal_name_full 'Zhurnal Strukturnoi Khimii (Issue-No. from 1981)'
_journal_page_first 1085
_journal_page_last 1091
_journal_volume 41
_journal_year 2000
_chemical_formula_sum 'C6 H3 N6 O1.5 Re6 Se8 Tl4'
_chemical_name_systematic 'Tl4 (Se8 (Re (C N))6) (H2 O)1.5'
_space_group_IT_number 2
_symmetry_space_group_name_Hall '-P 1'
_symmetry_space_group_name_H-M 'P -1'
_cell_angle_alpha 87.236
_cell_angle_beta 76.388
_cell_angle_gamma 87.691
_cell_formula_units_Z 4
_cell_length_a 12.2855
_cell_length_b 13.1792
_cell_length_c 17.3794
_cell_volume 2730.517
_citation_journal_id_ASTM ZSTKAI
_cod_data_source_file Virovets_ZSTKAI_2000_846.cif
_cod_data_source_block C6H3N6O1.5Re6Se8Tl4
_cod_database_code 1526901

loop_
_symmetry_equiv_pos_as_xyz
x,y,z
-x,-y,-z

loop_
_atom_site_label
_atom_site_type_symbol
_atom_site_fract_x
_atom_site_fract_y
_atom_site_fract_z
_atom_site_occupancy
_atom_site_U_iso_or_equiv
Re4 Re+3 0.607 0.9825 0.4055 1 0.0
C10 C+2 0.184 0.403 0.145 1 0.0
Se8 Se-2 0.5123 0.1541 0.6274 1 0.0
Se12 Se-2 0.5718 0.7812 -0.0524 1 0.0
Se7 Se-2 0.5014 0.1171 0.3413 1 0.0
Se9 Se-2 0.3049 0.8549 0.0658 1 0.0
Se15 Se-2 0.8055 0.6609 0.0323 1 0.0
C7 C+2 0.518 0.7625 0.1456 1 0.0
Se2 Se-2 0.7948 0.3626 0.5223 1 0.0
Se14 Se-2 -0.0537 0.3196 0.122 1 0.0
N7 N-3 0.522 0.694 0.1903 1 0.0
Se4 Se-2 -0.0101 0.4156 0.3387 1 0.0
Tl3 Tl+1 0.7341 0.7268 0.2268 1 0.0
Re1 Re+3 0.1018 0.5274 0.4037 1 0.0
Se16 Se-2 0.2192 0.5976 0.0146 1 0.0
N11 N-3 0.639 0.474 0.219 1 0.0
Re6 Re+3 0.5073 0.1408 0.4832 1 0.0
N10 N-3 0.245 0.367 0.1842 1 0.0
N3 N-3 0.008 0.122 0.4506 1 0.0
O1 O-2 0.0786 0.8727 0.2295 1 0.0
Re11 Re+3 0.8696 0.4893 0.0807 1 0.0
Se5 Se-2 0.2815 0.881 0.5536 1 0.0
Re8 Re+3 0.3601 0.0386 0.0617 1 0.0
Se11 Se-2 0.7064 0.9278 0.0642 1 0.0
N8 N-3 0.115 0.1042 0.1732 1 0.0
Re7 Re+3 0.5054 0.8872 0.0679 1 0.0
Se6 Se-2 0.2966 0.1507 0.5216 1 0.0
Re12 Re+3 0.0126 0.6343 0.0251 1 0.0
N12 N-3 0.019 0.8708 0.0693 1 0.0
Re5 Re+3 0.3867 0.9983 0.4453 1 0.0
Re2 Re+3 0.8817 0.5227 0.4501 1 0.0
Tl1 Tl+1 0.9069 0.0603 0.112 1 0.0
C3 C+2 0.008 0.208 0.4604 1 0.0
C6 C+2 0.52 0.296 0.459 1 0.0
Re10 Re+3 0.0858 0.4561 0.0709 1 0.0
Se1 Se-2 -0.0208 0.6791 0.3805 1 0.0
Se13 Se-2 -0.0288 0.576 0.1699 1 0.0
N2 N-3 0.685 0.5947 0.359 1 0.0
Se3 Se-2 0.2174 0.3746 0.4332 1 0.0
C4 C+2 0.729 0.9607 0.2993 1 0.0
C11 C+2 0.724 0.48 0.1682 1 0.0
N6 N-3 0.524 0.386 0.4471 1 0.0
Re3 Re+3 0.006 0.3632 0.4779 1 0.0
N1 N-3 0.283 0.579 0.237 1 0.0
N5 N-3 0.189 0.9793 0.3521 1 0.0
Tl7 Tl+1 0.4397 0.5047 0.1245 1 0.0
Tl5 Tl+1 0.2714 0.7962 0.2702 1 0.0
C8 C+2 0.202 0.082 0.1294 1 0.0
Se10 Se-2 0.4377 0.0021 0.1833 1 0.0
O2 O-2 0.936 0.1561 0.2936 1 0.0
C1 C+2 0.215 0.558 0.296 1 0.0
N9 N-3 0.685 0.2063 0.1722 1 0.0
Tl4 Tl+1 0.7502 0.3002 0.2974 1 0.0
C12 C+2 0.018 0.787 0.0559 1 0.0
C2 C+2 0.752 0.562 0.393 1 0.0
O3 O-2 0.462 0.342 0.2268 1 0.0
Re9 Re+3 0.5697 0.0766 0.0614 1 0.0
Tl6 Tl+1 0.4713 0.5561 0.3725 1 0.0
Tl2 Tl+1 -0.0433 -0.0506 0.3865 1 0.0
N4 N-3 0.801 0.9424 0.2424 1 0.0
C5 C+2 0.257 0.9915 0.3854 1 0.0
Tl8 Tl+1 0.2624 0.2122 0.283 1 0.0
C9 C+2 0.647 0.1619 0.1288 1 0.0
